data_2014366
loop_
_publ_author_name
'Dibrov, Sergey M.'
'Kochi, Jay K.'

_publ_section_title
;
 Crystallographic view of fluidic structures for room-temperature ionic
 liquids: 1-butyl-3-methylimidazolium hexafluorophosphate
;
_journal_coeditor_code JZ1769
_journal_issue 1
_journal_name_full 'Acta Crystallographica Section C'
_journal_page_first o19
_journal_page_last o21
_journal_paper_doi 10.1107/S0108270105037200
_journal_volume 62
_journal_year 2006
_chemical_formula_iupac 'C8 H15 N2 +, P F6 -'
_chemical_formula_moiety 'C8 H15 N2 +, F6 P -'
_chemical_formula_sum 'C8 H15 F6 N2 P'
_chemical_formula_weight 284.19
_chemical_melting_point 279.15
_chemical_name_common BMIMPF6
_chemical_name_systematic
;
1-butyl-3-methylimidazolium hexafluorophosphate
;
_space_group_IT_number 2
_symmetry_cell_setting triclinic
_symmetry_space_group_name_Hall '-P 1'
_symmetry_space_group_name_H-M 'P -1'
_atom_sites_solution_hydrogens geom
_atom_sites_solution_primary direct
_atom_sites_solution_secondary difmap
_cell_angle_alpha 95.810(3)
_cell_angle_beta 114.955(2)
_cell_angle_gamma 103.061(3)
_cell_formula_units_Z 2
_cell_length_a 8.7549(12)
_cell_length_b 8.9042(12)
_cell_length_c 9.0128(13)
_cell_measurement_reflns_used 9189
_cell_measurement_temperature 173(2)
_cell_measurement_theta_max 30.00
_cell_measurement_theta_min 2.47
_cell_volume 604.96(15)
_computing_cell_refinement 'SAINT (Bruker, 2003)'
_computing_data_collection 'SMART (Bruker, 2003)'
_computing_data_reduction 'SAINT and SADABS (Bruker, 2003)'
_computing_molecular_graphics 'XP (Bruker, 1999)'
_computing_publication_material 'SHELXTL and XCIF (Bruker, 1999)'
_computing_structure_refinement SHELXTL
_computing_structure_solution 'SHELXTL (Bruker, 2003)'
_diffrn_ambient_temperature 173(2)
_diffrn_measured_fraction_theta_full 0.985
_diffrn_measured_fraction_theta_max 0.985
_diffrn_measurement_device_type 'Bruker SMART'
_diffrn_measurement_method \w
_diffrn_radiation_monochromator graphite
_diffrn_radiation_source 'fine-focus sealed tube'
_diffrn_radiation_type MoK\a
_diffrn_radiation_wavelength 0.71073
_diffrn_reflns_av_R_equivalents 0.0200
_diffrn_reflns_av_sigmaI/netI 0.0271
_diffrn_reflns_limit_h_max 12
_diffrn_reflns_limit_h_min -12
_diffrn_reflns_limit_k_max 12
_diffrn_reflns_limit_k_min -12
_diffrn_reflns_limit_l_max 12
_diffrn_reflns_limit_l_min -12
_diffrn_reflns_number 9189
_diffrn_reflns_theta_full 30.00
_diffrn_reflns_theta_max 30.00
_diffrn_reflns_theta_min 2.41
_diffrn_standards_decay_% 0
_diffrn_standards_interval_count 0
_diffrn_standards_interval_time 0
_diffrn_standards_number none
_exptl_absorpt_coefficient_mu 0.284
_exptl_absorpt_correction_T_max 1.000
_exptl_absorpt_correction_T_min 0.889
_exptl_absorpt_correction_type multi-scan
_exptl_absorpt_process_details '(SADABS; Bruker, 2003)'
_exptl_crystal_colour colorless
_exptl_crystal_density_diffrn 1.560
_exptl_crystal_density_method 'not measured'
_exptl_crystal_description plate
_exptl_crystal_F_000 292
_exptl_crystal_size_max 0.50
_exptl_crystal_size_mid 0.18
_exptl_crystal_size_min 0.01
_refine_diff_density_max 0.406
_refine_diff_density_min -0.266
_refine_ls_extinction_method none
_refine_ls_goodness_of_fit_ref 1.050
_refine_ls_hydrogen_treatment constr
_refine_ls_matrix_type full
_refine_ls_number_parameters 156
_refine_ls_number_reflns 3487
_refine_ls_number_restraints 0
_refine_ls_restrained_S_all 1.050
_refine_ls_R_factor_all 0.0522
_refine_ls_R_factor_gt 0.0434
_refine_ls_shift/su_max 0.001
_refine_ls_shift/su_mean 0.000
_refine_ls_structure_factor_coef Fsqd
_refine_ls_weighting_details 'calc w=1/[\s^2^(Fo^2^)+(0.0749P)^2^+0.0074P] where P=(Fo^2^+2Fc^2^)/3'
_refine_ls_weighting_scheme calc
_refine_ls_wR_factor_gt 0.1199
_refine_ls_wR_factor_ref 0.1253
_reflns_number_gt 2840
_reflns_number_total 3486
_reflns_threshold_expression I>2\s(I)
_cod_data_source_file jz1769.cif
_cod_data_source_block I
_cod_depositor_comments
;
The following automatic conversions were performed:

'_chemical_melting_point' value '6C' was changed to '279.15' - it was
converted from degrees Celsius(C) to Kelvins(K).

Automatic conversion script
Id: cif_fix_values 1646 2011-03-28 12:23:43Z adriana 

The following automatic conversions were performed:

'_chemical_melting_point' value '6C' was changed to '279.15' - it was
converted from degrees Celsius(C) to Kelvins(K).

Automatic conversion script
Id: cif_fix_values 1715 2011-07-08 13:25:40Z adriana 
;
_cod_database_code 2014366
_cod_database_fobs_code 2014366

loop_
_symmetry_equiv_pos_as_xyz
'x, y, z'
'-x, -y, -z'

loop_
_atom_site_label
_atom_site_fract_x
_atom_site_fract_y
_atom_site_fract_z
_atom_site_U_iso_or_equiv
_atom_site_adp_type
_atom_site_calc_flag
_atom_site_refinement_flags
_atom_site_occupancy
_atom_site_disorder_assembly
_atom_site_disorder_group
_atom_site_type_symbol
P1 0.18444(5) 0.79488(4) 0.44901(4) 0.02785(12) Uani d . 1 . . P
F1 0.35521(12) 0.93965(11) 0.57091(12) 0.0410(2) Uani d . 1 . . F
F2 0.29779(13) 0.67516(11) 0.50853(13) 0.0490(3) Uani d . 1 . . F
F3 0.12957(14) 0.78229(15) 0.59432(13) 0.0539(3) Uani d . 1 . . F
F4 0.07314(13) 0.91488(12) 0.38757(13) 0.0464(3) Uani d . 1 . . F
F5 0.24066(15) 0.81036(14) 0.30242(13) 0.0544(3) Uani d . 1 . . F
F6 0.01489(13) 0.65083(12) 0.32406(13) 0.0511(3) Uani d . 1 . . F
N1 0.75199(15) 0.72952(14) 0.65019(14) 0.0270(3) Uani d . 1 . . N
N2 0.78894(16) 0.83706(14) 0.89274(15) 0.0277(3) Uani d . 1 . . N
C1 0.6931(2) 0.6937(2) 0.46853(18) 0.0403(4) Uani d . 1 . . C
H1A 0.5839 0.7216 0.4106 0.061 Uiso calc R 1 . . H
H1B 0.6715 0.5806 0.4294 0.061 Uiso calc R 1 . . H
H1C 0.7846 0.7551 0.4444 0.061 Uiso calc R 1 . . H
C2 0.70855(18) 0.83227(17) 0.72967(18) 0.0282(3) Uani d . 1 . . C
H2 0.6322 0.8927 0.6783 0.034 Uiso calc R 1 . . H
C3 0.86449(19) 0.66566(18) 0.76617(19) 0.0317(3) Uani d . 1 . . C
H3 0.9163 0.5890 0.7436 0.038 Uiso calc R 1 . . H
C4 0.8872(2) 0.73249(18) 0.91775(18) 0.0323(3) Uani d . 1 . . C
H4 0.9578 0.7115 1.0224 0.039 Uiso calc R 1 . . H
C5 0.7659(2) 0.92927(17) 1.02293(19) 0.0352(3) Uani d . 1 . . C
H5A 0.7116 1.0112 0.9774 0.042 Uiso calc R 1 . . H
H5B 0.8828 0.9834 1.1198 0.042 Uiso calc R 1 . . H
C6 0.6500(2) 0.82430(17) 1.08181(17) 0.0307(3) Uani d . 1 . . C
H6A 0.7070 0.7448 1.1303 0.037 Uiso calc R 1 . . H
H6B 0.6420 0.8901 1.1721 0.037 Uiso calc R 1 . . H
C7 0.4647(2) 0.73904(19) 0.94394(18) 0.0335(3) Uani d . 1 . . C
H7A 0.4717 0.6697 0.8554 0.040 Uiso calc R 1 . . H
H7B 0.4083 0.8179 0.8927 0.040 Uiso calc R 1 . . H
C8 0.3510(2) 0.6397(2) 1.0089(2) 0.0418(4) Uani d . 1 . . C
H8A 0.4061 0.5612 1.0594 0.063 Uiso calc R 1 . . H
H8B 0.2336 0.5856 0.9156 0.063 Uiso calc R 1 . . H
H8C 0.3400 0.7084 1.0936 0.063 Uiso calc R 1 . . H

loop_
_atom_site_aniso_label
_atom_site_aniso_U_11
_atom_site_aniso_U_22
_atom_site_aniso_U_33
_atom_site_aniso_U_12
_atom_site_aniso_U_13
_atom_site_aniso_U_23
P1 0.0262(2) 0.0302(2) 0.0242(2) 0.01010(15) 0.00859(15) 0.00349(14)
F1 0.0314(5) 0.0347(5) 0.0449(5) 0.0065(4) 0.0112(4) -0.0037(4)
F2 0.0416(6) 0.0359(5) 0.0559(6) 0.0192(4) 0.0069(5) 0.0070(4)
F3 0.0496(6) 0.0787(8) 0.0408(6) 0.0161(6) 0.0276(5) 0.0193(5)
F4 0.0408(6) 0.0453(6) 0.0534(6) 0.0246(5) 0.0153(5) 0.0136(5)
F5 0.0623(7) 0.0740(8) 0.0387(6) 0.0241(6) 0.0323(5) 0.0107(5)
F6 0.0351(5) 0.0396(5) 0.0504(6) 0.0042(4) 0.0005(5) -0.0039(4)
N1 0.0280(6) 0.0320(6) 0.0238(6) 0.0110(5) 0.0124(5) 0.0098(5)
N2 0.0307(6) 0.0281(6) 0.0265(6) 0.0086(5) 0.0149(5) 0.0079(5)
C1 0.0500(10) 0.0503(10) 0.0240(7) 0.0207(8) 0.0165(7) 0.0104(7)
C2 0.0280(7) 0.0313(7) 0.0308(7) 0.0127(6) 0.0154(6) 0.0128(6)
C3 0.0319(7) 0.0318(7) 0.0340(8) 0.0157(6) 0.0136(6) 0.0117(6)
C4 0.0331(7) 0.0337(7) 0.0289(7) 0.0135(6) 0.0100(6) 0.0130(6)
C5 0.0461(9) 0.0285(7) 0.0324(8) 0.0078(6) 0.0219(7) 0.0026(6)
C6 0.0362(8) 0.0320(7) 0.0238(7) 0.0095(6) 0.0144(6) 0.0039(5)
C7 0.0338(8) 0.0416(8) 0.0265(7) 0.0160(7) 0.0130(6) 0.0073(6)
C8 0.0324(8) 0.0503(10) 0.0421(9) 0.0098(7) 0.0189(7) 0.0060(7)

loop_
_atom_type_symbol
_atom_type_description
_atom_type_scat_dispersion_real
_atom_type_scat_dispersion_imag
_atom_type_scat_source
C C 0.0033 0.0016 'International Tables Vol C Tables 4.2.6.8 and 6.1.1.4'
H H 0.0000 0.0000 'International Tables Vol C Tables 4.2.6.8 and 6.1.1.4'
N N 0.0061 0.0033 'International Tables Vol C Tables 4.2.6.8 and 6.1.1.4'
F F 0.0171 0.0103 'International Tables Vol C Tables 4.2.6.8 and 6.1.1.4'
P P 0.1023 0.0942 'International Tables Vol C Tables 4.2.6.8 and 6.1.1.4'

loop_
_geom_angle_atom_site_label_1
_geom_angle_atom_site_label_2
_geom_angle_atom_site_label_3
_geom_angle
F3 P1 F4 90.17(6)
F3 P1 F6 91.03(6)
F4 P1 F6 89.64(6)
F3 P1 F2 90.85(6)
F4 P1 F2 178.96(6)
F6 P1 F2 90.55(5)
F3 P1 F1 90.18(6)
F4 P1 F1 90.24(5)
F6 P1 F1 178.78(6)
F2 P1 F1 89.55(5)
F3 P1 F5 179.17(6)
F4 P1 F5 89.25(6)
F6 P1 F5 89.56(6)
F2 P1 F5 89.73(6)
F1 P1 F5 89.23(6)
C2 N1 C3 108.73(12)
C2 N1 C1 125.26(12)
C3 N1 C1 125.99(13)
C2 N2 C4 108.31(12)
C2 N2 C5 125.63(12)
C4 N2 C5 125.90(12)
N1 C1 H1A 109.5
N1 C1 H1B 109.5
H1A C1 H1B 109.5
N1 C1 H1C 109.5
H1A C1 H1C 109.5
H1B C1 H1C 109.5
N1 C2 N2 108.83(12)
N1 C2 H2 125.6
N2 C2 H2 125.6
C4 C3 N1 106.93(13)
C4 C3 H3 126.5
N1 C3 H3 126.5
C3 C4 N2 107.19(12)
C3 C4 H4 126.4
N2 C4 H4 126.4
N2 C5 C6 111.48(12)
N2 C5 H5A 109.3
C6 C5 H5A 109.3
N2 C5 H5B 109.3
C6 C5 H5B 109.3
H5A C5 H5B 108.0
C7 C6 C5 113.87(12)
C7 C6 H6A 108.8
C5 C6 H6A 108.8
C7 C6 H6B 108.8
C5 C6 H6B 108.8
H6A C6 H6B 107.7
C6 C7 C8 112.30(12)
C6 C7 H7A 109.1
C8 C7 H7A 109.1
C6 C7 H7B 109.1
C8 C7 H7B 109.1
H7A C7 H7B 107.9
C7 C8 H8A 109.5
C7 C8 H8B 109.5
H8A C8 H8B 109.5
C7 C8 H8C 109.5
H8A C8 H8C 109.5
H8B C8 H8C 109.5

loop_
_geom_bond_atom_site_label_1
_geom_bond_atom_site_label_2
_geom_bond_site_symmetry_2
_geom_bond_distance
_geom_bond_publ_flag
P1 F3 . 1.5795(10) ?
P1 F4 . 1.5916(9) ?
P1 F6 . 1.5979(10) ?
P1 F2 . 1.5980(9) ?
P1 F1 . 1.6000(9) ?
P1 F5 . 1.6005(10) ?
N1 C2 . 1.3226(18) ?
N1 C3 . 1.3751(17) ?
N1 C1 . 1.4682(18) ?
N2 C2 . 1.3259(18) ?
N2 C4 . 1.3781(17) ?
N2 C5 . 1.4738(18) ?
C1 H1A . 0.9800 ?
C1 H1B . 0.9800 ?
C1 H1C . 0.9800 ?
C2 H2 . 0.9500 ?
C3 C4 . 1.346(2) ?
C3 H3 . 0.9500 ?
C4 H4 . 0.9500 ?
C5 C6 . 1.520(2) ?
C5 H5A . 0.9900 ?
C5 H5B . 0.9900 ?
C6 C7 . 1.517(2) ?
C6 H6A . 0.9900 ?
C6 H6B . 0.9900 ?
C7 C8 . 1.522(2) ?
C7 H7A . 0.9900 ?
C7 H7B . 0.9900 ?
C8 H8A . 0.9800 ?
C8 H8B . 0.9800 ?
C8 H8C . 0.9800 ?

loop_
_geom_hbond_atom_site_label_D
_geom_hbond_atom_site_label_H
_geom_hbond_atom_site_label_A
_geom_hbond_site_symmetry_A
_geom_hbond_distance_DH
_geom_hbond_distance_HA
_geom_hbond_distance_DA
_geom_hbond_angle_DHA
C2 H2 F1 . 0.95 2.36 3.2264(17) 152
C2 H2 F5 2_676 0.95 2.58 3.1721(19) 121
C3 H3 F6 2_666 0.95 2.43 3.3653(19) 167
C4 H4 F5 1_656 0.95 2.56 3.4008(18) 147
C5 H5B F4 1_656 0.99 2.52 3.2917(19) 135
C1 H1B F2 2_666 0.98 2.45 3.329(2) 150
C8 H8C F5 1_556 0.98 2.55 3.499(2) 163

loop_
_geom_torsion_atom_site_label_1
_geom_torsion_atom_site_label_2
_geom_torsion_atom_site_label_3
_geom_torsion_atom_site_label_4
_geom_torsion
C3 N1 C2 N2 0.01(16)
C1 N1 C2 N2 -178.40(14)
C4 N2 C2 N1 -0.18(16)
C5 N2 C2 N1 -175.85(12)
C2 N1 C3 C4 0.17(17)
C1 N1 C3 C4 178.56(15)
N1 C3 C4 N2 -0.27(17)
C2 N2 C4 C3 0.28(17)
C5 N2 C4 C3 175.93(13)
C2 N2 C5 C6 103.77(16)
C4 N2 C5 C6 -71.15(19)
N2 C5 C6 C7 -60.80(17)
C5 C6 C7 C8 -178.02(13)

loop_
_cod_related_entry_id
_cod_related_entry_database
_cod_related_entry_code
1 ChemSpider 2015930
